data_1544456
loop_
_publ_author_name
'Saito, A.'
'Sawaguchi, N.'
'Sasaki, M.'

_publ_section_title
;
 Synthesis and crystal structure of AgYbO2
;
_journal_name_full 'Journal of the Ceramic Society of Japan'
_journal_page_first 118
_journal_page_last 120
_journal_volume 116
_journal_year 2008
_chemical_formula_sum 'Ag O2 Yb'
_chemical_name_common AgYbO2
_space_group_IT_number 166
_space_group_name_H-M_alt 'R -3 m'
_symmetry_space_group_name_Hall '-R 3 2"'
_symmetry_space_group_name_H-M 'R -3 m :H'
_cell_angle_alpha 90
_cell_angle_beta 90
_cell_angle_gamma 120
_cell_formula_units_Z 3
_cell_length_a 3.372(1)
_cell_length_b 3.372(1)
_cell_length_c 18.214(4)
_cell_volume 179.35(8)
_cod_data_source_file AgYbO2.cif
_cod_data_source_block AgYbO2
_cod_original_formula_sum 'Ag Yb O2'
_cod_database_code 1544456

loop_
_space_group_symop_operation_xyz
'x, y, z'
'-x, -y, -z'
'-y, x-y, z'
'y, -x+y, -z'
'-x+y, -x, z'
'x-y, x, -z'
'y, x, -z'
'-y, -x, z'
'x-y, -y, -z'
'-x+y, y, z'
'-x, -x+y, -z'
'x, x-y, z'
'x+2/3, y+1/3, z+1/3'
'-x+2/3, -y+1/3, -z+1/3'
'-y+2/3, x-y+1/3, z+1/3'
'y+2/3, -x+y+1/3, -z+1/3'
'-x+y+2/3, -x+1/3, z+1/3'
'x-y+2/3, x+1/3, -z+1/3'
'y+2/3, x+1/3, -z+1/3'
'-y+2/3, -x+1/3, z+1/3'
'x-y+2/3, -y+1/3, -z+1/3'
'-x+y+2/3, y+1/3, z+1/3'
'-x+2/3, -x+y+1/3, -z+1/3'
'x+2/3, x-y+1/3, z+1/3'
'x+1/3, y+2/3, z+2/3'
'-x+1/3, -y+2/3, -z+2/3'
'-y+1/3, x-y+2/3, z+2/3'
'y+1/3, -x+y+2/3, -z+2/3'
'-x+y+1/3, -x+2/3, z+2/3'
'x-y+1/3, x+2/3, -z+2/3'
'y+1/3, x+2/3, -z+2/3'
'-y+1/3, -x+2/3, z+2/3'
'x-y+1/3, -y+2/3, -z+2/3'
'-x+y+1/3, y+2/3, z+2/3'
'-x+1/3, -x+y+2/3, -z+2/3'
'x+1/3, x-y+2/3, z+2/3'

loop_
_atom_site_label
_atom_site_occupancy
_atom_site_fract_x
_atom_site_fract_y
_atom_site_fract_z
_atom_site_adp_type
_atom_site_B_iso_or_equiv
_atom_site_type_symbol
Ag 1.0 0.000000 0.000000 0.000000 Biso 0.470000 Ag
Yb 1.0 0.000000 0.000000 0.500000 Biso 0.350000 Yb
O 1.0 0.000000 0.000000 0.1091(7) Biso 1.500000 O
